data_8103519
loop_
_publ_author_name
'Abdeen, A.M.'
'Weiss, A.'
'Will, G.'

_publ_section_title
;
 Neutron diffraction study of alums. I. The crystal structure of
 hydroxylammonium aluminium alum
;
_journal_name_full 'Zeitschrift fuer Kristallographie (149,1979-)'
_journal_page_first 45
_journal_page_last 57
_journal_volume 154
_journal_year 1981
_chemical_formula_sum 'Al H28 N O21 S2'
_chemical_name_systematic '(N H3 (O H)) Al (S O4)2 (H2 O)12'
_space_group_IT_number 205
_symmetry_space_group_name_Hall '-P 2ac 2ab 3'
_symmetry_space_group_name_H-M 'P a -3'
_cell_angle_alpha 90
_cell_angle_beta 90
_cell_angle_gamma 90
_cell_formula_units_Z 4
_cell_length_a 12.328
_cell_length_b 12.328
_cell_length_c 12.328
_cell_volume 1873.604
_citation_journal_id_ASTM ZEKRDZ
_cod_data_source_file Abdeen_ZEKRDZ_1981_319.cif
_cod_data_source_block H28Al1N1O21S2
_cod_original_formula_sum 'H28 Al1 N1 O21 S2'
_cod_database_code 8103519

loop_
_symmetry_equiv_pos_as_xyz
x,y,z
-x+1/2,-y,z+1/2
x+1/2,-y+1/2,-z
-x,y+1/2,-z+1/2
z,x,y
-z+1/2,-x,y+1/2
z+1/2,-x+1/2,-y
-z,x+1/2,-y+1/2
y,z,x
y+1/2,-z+1/2,-x
-y,z+1/2,-x+1/2
-y+1/2,-z,x+1/2
-x,-y,-z
x-1/2,y,-z-1/2
-x-1/2,y-1/2,z
x,-y-1/2,z-1/2
-z,-x,-y
z-1/2,x,-y-1/2
-z-1/2,x-1/2,y
z,-x-1/2,y-1/2
-y,-z,-x
-y-1/2,z-1/2,x
y,-z-1/2,x-1/2
y-1/2,z,-x-1/2

loop_
_atom_site_label
_atom_site_type_symbol
_atom_site_fract_x
_atom_site_fract_y
_atom_site_fract_z
_atom_site_occupancy
_atom_site_U_iso_or_equiv
H3 H+1 0.5417 0.2011 0.4732 1 0.0
Al1 Al+3 0 0 0 1 0.0
O1 O-2 0.2328 0.2328 0.2328 1 0.0
O2 O-2 0.6913 0.7526 0.0911 1 0.0
O5 O-2 0.0419 0.1373 0.2984 1 0.0
H6 H+1 0.2127 0.6092 0.1695 1 0.0
H4 H+1 0.4137 0.1837 0.4525 1 0.0
N1 N+5 0.513 0.513 0.513 0.5 0.0
H5 H+1 0.2138 0.4933 0.1958 1 0.0
S1 S+6 0.3022 0.3022 0.3022 1 0.0
H2 H+1 0.4226 0.5169 0.3968 0.1667 0.0
O3 O-2 0.5433 0.5433 0.5433 0.5 0.0
H1 H-1 0.0815 0.5287 0.0236 0.5 0.0
O4 O-2 0.8509 0.9796 0.0186 1 0.0
